data_2237555
loop_
_publ_author_name
'Hu, Jiena'
'Wu, Yang'
'Zhang, Dengqing'
'Li, Xianying'
'Jin, Wusong'

_publ_section_title
;
 2-[3-Methoxy-5-(pyrimidin-2-yl)phenyl]pyrimidine
;
_journal_coeditor_code SJ5297
_journal_issue 3
_journal_name_full 'Acta Crystallographica Section E'
_journal_page_first o333
_journal_paper_doi 10.1107/S1600536813002663
_journal_volume 69
_journal_year 2013
_chemical_formula_iupac 'C15 H12 N4 O'
_chemical_formula_moiety 'C15 H12 N4 O'
_chemical_formula_sum 'C15 H12 N4 O'
_chemical_formula_weight 264.29
_chemical_name_systematic
;
2-[3-Methoxy-5-(pyrimidin-2-yl)phenyl]pyrimidine
;
_space_group_IT_number 61
_symmetry_cell_setting orthorhombic
_symmetry_space_group_name_Hall '-P 2ac 2ab'
_symmetry_space_group_name_H-M 'P b c a'
_atom_sites_solution_hydrogens geom
_atom_sites_solution_primary direct
_atom_sites_solution_secondary difmap
_audit_creation_method SHELXL-97
_cell_angle_alpha 90.00
_cell_angle_beta 90.00
_cell_angle_gamma 90.00
_cell_formula_units_Z 8
_cell_length_a 11.3779(8)
_cell_length_b 8.0954(6)
_cell_length_c 27.3371(18)
_cell_measurement_reflns_used 4404
_cell_measurement_temperature 293(2)
_cell_measurement_theta_max 56.539
_cell_measurement_theta_min 4.658
_cell_volume 2518.0(3)
_computing_cell_refinement '<i>SAINT</i> (Bruker, 2000)'
_computing_data_collection '<i>SMART</i> (Bruker, 2000)'
_computing_data_reduction '<i>SAINT</i> (Sheldrick, 2008)'
_computing_molecular_graphics '<i>SHELXTL</i> (Sheldrick, 2008)'
_computing_publication_material '<i>SHELXTL</i> (Sheldrick, 2008)'
_computing_structure_refinement '<i>SHELXL97</i> (Sheldrick, 2008)'
_computing_structure_solution '<i>SHELXS97</i> (Sheldrick, 2008)'
_diffrn_ambient_temperature 293(2)
_diffrn_measured_fraction_theta_full 0.999
_diffrn_measured_fraction_theta_max 0.999
_diffrn_measurement_device_type 'Bruker SMART CCD area-detector'
_diffrn_measurement_method '\f and \w  scans'
_diffrn_radiation_monochromator graphite
_diffrn_radiation_source 'fine-focus sealed tube'
_diffrn_radiation_type MoK\a
_diffrn_radiation_wavelength 0.71073
_diffrn_reflns_av_R_equivalents 0.0296
_diffrn_reflns_av_sigmaI/netI 0.0360
_diffrn_reflns_limit_h_max 12
_diffrn_reflns_limit_h_min -14
_diffrn_reflns_limit_k_max 9
_diffrn_reflns_limit_k_min -8
_diffrn_reflns_limit_l_max 31
_diffrn_reflns_limit_l_min -33
_diffrn_reflns_number 14088
_diffrn_reflns_theta_full 26.00
_diffrn_reflns_theta_max 26.00
_diffrn_reflns_theta_min 1.49
_diffrn_standards_number 0
_exptl_absorpt_coefficient_mu 0.092
_exptl_absorpt_correction_T_max 1.00000
_exptl_absorpt_correction_T_min 0.79974
_exptl_absorpt_correction_type multi-scan
_exptl_absorpt_process_details '(SADABS; Bruker, 2000)'
_exptl_crystal_colour colourless
_exptl_crystal_density_diffrn 1.394
_exptl_crystal_density_method 'not measured'
_exptl_crystal_description prismatic
_exptl_crystal_F_000 1104
_exptl_crystal_size_max 0.278
_exptl_crystal_size_mid 0.213
_exptl_crystal_size_min 0.069
_refine_diff_density_max 0.162
_refine_diff_density_min -0.205
_refine_ls_extinction_method none
_refine_ls_goodness_of_fit_ref 1.039
_refine_ls_hydrogen_treatment constr
_refine_ls_matrix_type full
_refine_ls_number_parameters 182
_refine_ls_number_reflns 2461
_refine_ls_number_restraints 0
_refine_ls_restrained_S_all 1.039
_refine_ls_R_factor_all 0.0510
_refine_ls_R_factor_gt 0.0441
_refine_ls_shift/su_max 0.001
_refine_ls_shift/su_mean 0.000
_refine_ls_structure_factor_coef Fsqd
_refine_ls_weighting_details 'calc w=1/[\s^2^(Fo^2^)+(0.0665P)^2^+0.4657P] where P=(Fo^2^+2Fc^2^)/3'
_refine_ls_weighting_scheme calc
_refine_ls_wR_factor_gt 0.1154
_refine_ls_wR_factor_ref 0.1226
_reflns_number_gt 2059
_reflns_number_total 2461
_reflns_threshold_expression I>2\s(I)
_cod_data_source_file sj5297.cif
_cod_data_source_block I
_cod_database_code 2237555
_cod_database_fobs_code 2237555

loop_
_symmetry_equiv_pos_as_xyz
'x, y, z'
'-x+1/2, -y, z+1/2'
'-x, y+1/2, -z+1/2'
'x+1/2, -y+1/2, -z'
'-x, -y, -z'
'x-1/2, y, -z-1/2'
'x, -y-1/2, z-1/2'
'-x-1/2, y-1/2, z'

loop_
_atom_site_type_symbol
_atom_site_label
_atom_site_fract_x
_atom_site_fract_y
_atom_site_fract_z
_atom_site_U_iso_or_equiv
_atom_site_adp_type
_atom_site_calc_flag
_atom_site_refinement_flags
_atom_site_occupancy
_atom_site_symmetry_multiplicity
N N1 1.03793(11) 0.23473(17) 0.28017(4) 0.0556(4) Uani d . 1 1
N N2 1.20879(9) 0.20037(16) 0.32842(4) 0.0508(3) Uani d . 1 1
N N3 0.65549(10) -0.04972(17) 0.43132(4) 0.0550(3) Uani d . 1 1
N N4 0.65653(10) 0.05619(16) 0.35048(4) 0.0519(3) Uani d . 1 1
O O1 1.07030(9) -0.16817(14) 0.46649(3) 0.0572(3) Uani d . 1 1
C C1 1.02113(12) -0.07963(17) 0.42928(4) 0.0434(3) Uani d . 1 1
C C2 0.89954(12) -0.07835(17) 0.42817(5) 0.0444(3) Uani d . 1 1
H H2 0.8574 -0.1340 0.4522 0.053 Uiso calc R 1 1
C C3 0.84023(11) 0.00505(16) 0.39159(4) 0.0394(3) Uani d . 1 1
C C4 0.90336(11) 0.08851(16) 0.35561(4) 0.0387(3) Uani d . 1 1
H H4 0.8639 0.1440 0.3308 0.046 Uiso calc R 1 1
C C5 1.02519(11) 0.08866(16) 0.35693(4) 0.0380(3) Uani d . 1 1
C C6 1.08424(11) 0.00412(16) 0.39390(4) 0.0415(3) Uani d . 1 1
H H6 1.1660 0.0040 0.3948 0.050 Uiso calc R 1 1
C C7 1.09451(11) 0.17957(16) 0.31955(4) 0.0392(3) Uani d . 1 1
C C8 1.10177(14) 0.3194(2) 0.24815(6) 0.0609(4) Uani d . 1 1
H H8 1.0644 0.3616 0.2206 0.073 Uiso calc R 1 1
C C9 1.21922(13) 0.3476(2) 0.25355(6) 0.0554(4) Uani d . 1 1
H H9 1.2626 0.4064 0.2306 0.067 Uiso calc R 1 1
C C10 1.26891(12) 0.2841(2) 0.29482(6) 0.0567(4) Uani d . 1 1
H H10 1.3490 0.3001 0.2998 0.068 Uiso calc R 1 1
C C11 0.70953(11) 0.00467(17) 0.39113(4) 0.0417(3) Uani d . 1 1
C C12 0.53848(13) -0.0495(2) 0.43016(6) 0.0627(5) Uani d . 1 1
H H12 0.4977 -0.0875 0.4574 0.075 Uiso calc R 1 1
C C13 0.47587(13) 0.0040(2) 0.39070(6) 0.0609(4) Uani d . 1 1
H H13 0.3941 0.0056 0.3907 0.073 Uiso calc R 1 1
C C14 0.53930(13) 0.0549(2) 0.35126(6) 0.0589(4) Uani d . 1 1
H H14 0.4991 0.0905 0.3236 0.071 Uiso calc R 1 1
C C15 1.19460(14) -0.1760(2) 0.46883(6) 0.0639(5) Uani d . 1 1
H H15A 1.2246 -0.2221 0.4390 0.096 Uiso calc R 1 1
H H15B 1.2177 -0.2443 0.4959 0.096 Uiso calc R 1 1
H H15C 1.2258 -0.0668 0.4732 0.096 Uiso calc R 1 1

loop_
_atom_site_aniso_label
_atom_site_aniso_U_11
_atom_site_aniso_U_22
_atom_site_aniso_U_33
_atom_site_aniso_U_12
_atom_site_aniso_U_13
_atom_site_aniso_U_23
N1 0.0475(6) 0.0735(9) 0.0457(6) -0.0099(6) -0.0043(5) 0.0165(6)
N2 0.0395(6) 0.0582(8) 0.0548(7) -0.0046(5) -0.0003(5) 0.0092(6)
N3 0.0450(7) 0.0736(9) 0.0466(7) -0.0109(6) 0.0072(5) -0.0010(6)
N4 0.0403(6) 0.0610(8) 0.0542(7) 0.0031(5) 0.0002(5) 0.0046(6)
O1 0.0531(6) 0.0696(7) 0.0491(6) 0.0027(5) -0.0065(4) 0.0201(5)
C1 0.0468(7) 0.0460(8) 0.0375(6) 0.0020(6) -0.0027(5) 0.0030(6)
C2 0.0463(8) 0.0490(8) 0.0378(6) -0.0033(6) 0.0050(5) 0.0046(6)
C3 0.0387(7) 0.0411(7) 0.0383(6) -0.0012(5) 0.0021(5) -0.0037(5)
C4 0.0395(7) 0.0415(7) 0.0352(6) 0.0008(5) -0.0013(5) 0.0001(5)
C5 0.0387(7) 0.0395(7) 0.0357(6) -0.0010(5) 0.0012(5) -0.0027(5)
C6 0.0359(6) 0.0472(8) 0.0414(7) 0.0001(5) -0.0014(5) -0.0003(6)
C7 0.0380(6) 0.0410(7) 0.0385(6) -0.0010(5) 0.0006(5) -0.0021(5)
C8 0.0611(9) 0.0768(11) 0.0449(8) -0.0123(8) -0.0027(7) 0.0170(8)
C9 0.0587(9) 0.0581(9) 0.0495(8) -0.0128(7) 0.0122(6) 0.0053(7)
C10 0.0397(7) 0.0626(10) 0.0677(10) -0.0083(7) 0.0078(6) 0.0072(8)
C11 0.0400(7) 0.0425(7) 0.0426(7) -0.0017(5) 0.0036(5) -0.0050(6)
C12 0.0465(8) 0.0834(12) 0.0582(9) -0.0140(8) 0.0140(7) -0.0097(8)
C13 0.0356(7) 0.0702(11) 0.0768(11) -0.0021(7) 0.0063(7) -0.0170(9)
C14 0.0416(8) 0.0652(10) 0.0699(10) 0.0051(7) -0.0055(7) -0.0001(8)
C15 0.0553(9) 0.0735(11) 0.0628(9) 0.0086(8) -0.0128(7) 0.0178(8)

loop_
_atom_type_symbol
_atom_type_description
_atom_type_scat_dispersion_real
_atom_type_scat_dispersion_imag
_atom_type_scat_source
C C 0.0033 0.0016 'International Tables Vol C Tables 4.2.6.8 and 6.1.1.4'
H H 0.0000 0.0000 'International Tables Vol C Tables 4.2.6.8 and 6.1.1.4'
N N 0.0061 0.0033 'International Tables Vol C Tables 4.2.6.8 and 6.1.1.4'
O O 0.0106 0.0060 'International Tables Vol C Tables 4.2.6.8 and 6.1.1.4'

loop_
_geom_angle_atom_site_label_1
_geom_angle_atom_site_label_2
_geom_angle_atom_site_label_3
_geom_angle
C8 N1 C7 116.21(12)
C10 N2 C7 116.10(12)
C12 N3 C11 116.16(13)
C11 N4 C14 115.93(12)
C1 O1 C15 117.79(11)
O1 C1 C6 124.49(12)
O1 C1 C2 115.47(11)
C6 C1 C2 120.03(11)
C3 C2 C1 120.49(12)
C3 C2 H2 119.8
C1 C2 H2 119.8
C2 C3 C4 119.74(12)
C2 C3 C11 119.55(11)
C4 C3 C11 120.71(11)
C5 C4 C3 119.83(11)
C5 C4 H4 120.1
C3 C4 H4 120.1
C4 C5 C6 120.04(11)
C4 C5 C7 120.87(11)
C6 C5 C7 119.09(11)
C1 C6 C5 119.87(12)
C1 C6 H6 120.1
C5 C6 H6 120.1
N1 C7 N2 125.18(12)
N1 C7 C5 117.74(11)
N2 C7 C5 117.07(11)
N1 C8 C9 123.44(14)
N1 C8 H8 118.3
C9 C8 H8 118.3
C10 C9 C8 115.66(13)
C10 C9 H9 122.2
C8 C9 H9 122.2
N2 C10 C9 123.39(13)
N2 C10 H10 118.3
C9 C10 H10 118.3
N4 C11 N3 125.60(12)
N4 C11 C3 117.35(11)
N3 C11 C3 117.04(11)
N3 C12 C13 122.78(14)
N3 C12 H12 118.6
C13 C12 H12 118.6
C14 C13 C12 116.48(14)
C14 C13 H13 121.8
C12 C13 H13 121.8
N4 C14 C13 123.02(15)
N4 C14 H14 118.5
C13 C14 H14 118.5
O1 C15 H15A 109.5
O1 C15 H15B 109.5
H15A C15 H15B 109.5
O1 C15 H15C 109.5
H15A C15 H15C 109.5
H15B C15 H15C 109.5

loop_
_geom_bond_atom_site_label_1
_geom_bond_atom_site_label_2
_geom_bond_distance
N1 C8 1.3280(18)
N1 C7 1.3316(17)
N2 C10 1.3310(18)
N2 C7 1.3333(16)
N3 C12 1.3317(19)
N3 C11 1.3338(16)
N4 C11 1.3311(17)
N4 C14 1.3340(18)
O1 C1 1.3643(15)
O1 C15 1.4171(18)
C1 C6 1.3821(18)
C1 C2 1.3838(18)
C2 C3 1.3826(18)
C2 H2 0.9300
C3 C4 1.3928(17)
C3 C11 1.4872(18)
C4 C5 1.3867(17)
C4 H4 0.9300
C5 C6 1.3934(17)
C5 C7 1.4859(17)
C6 H6 0.9300
C8 C9 1.364(2)
C8 H8 0.9300
C9 C10 1.363(2)
C9 H9 0.9300
C10 H10 0.9300
C12 C13 1.363(2)
C12 H12 0.9300
C13 C14 1.361(2)
C13 H13 0.9300
C14 H14 0.9300
C15 H15A 0.9600
C15 H15B 0.9600
C15 H15C 0.9600

loop_
_geom_hbond_atom_site_label_D
_geom_hbond_atom_site_label_H
_geom_hbond_atom_site_label_A
_geom_hbond_site_symmetry_D
_geom_hbond_site_symmetry_H
_geom_hbond_site_symmetry_A
_geom_hbond_distance_DH
_geom_hbond_distance_HA
_geom_hbond_distance_DA
_geom_hbond_angle_DHA
_geom_hbond_publ_flag
C9 H9 N4 1_555 1_555 3_755 0.93 2.69 3.597(2) 166 y
C15 H15B N3 1_555 1_555 4_546 0.96 2.69 3.547(2) 149 y

loop_
_geom_torsion_atom_site_label_1
_geom_torsion_atom_site_label_2
_geom_torsion_atom_site_label_3
_geom_torsion_atom_site_label_4
_geom_torsion
C15 O1 C1 C6 -0.5(2)
C15 O1 C1 C2 178.92(13)
O1 C1 C2 C3 -178.88(12)
C6 C1 C2 C3 0.6(2)
C1 C2 C3 C4 -0.05(19)
C1 C2 C3 C11 179.97(12)
C2 C3 C4 C5 -0.56(18)
C11 C3 C4 C5 179.41(11)
C3 C4 C5 C6 0.63(18)
C3 C4 C5 C7 -178.76(11)
O1 C1 C6 C5 178.91(12)
C2 C1 C6 C5 -0.52(19)
C4 C5 C6 C1 -0.10(18)
C7 C5 C6 C1 179.31(12)
C8 N1 C7 N2 -1.3(2)
C8 N1 C7 C5 178.20(13)
C10 N2 C7 N1 0.4(2)
C10 N2 C7 C5 -179.09(13)
C4 C5 C7 N1 -12.03(18)
C6 C5 C7 N1 168.58(12)
C4 C5 C7 N2 167.50(12)
C6 C5 C7 N2 -11.89(18)
C7 N1 C8 C9 1.4(2)
N1 C8 C9 C10 -0.6(3)
C7 N2 C10 C9 0.5(2)
C8 C9 C10 N2 -0.4(2)
C14 N4 C11 N3 1.3(2)
C14 N4 C11 C3 -179.78(13)
C12 N3 C11 N4 -0.9(2)
C12 N3 C11 C3 -179.84(13)
C2 C3 C11 N4 -166.49(13)
C4 C3 C11 N4 13.54(18)
C2 C3 C11 N3 12.55(18)
C4 C3 C11 N3 -167.43(12)
C11 N3 C12 C13 -0.5(2)
N3 C12 C13 C14 1.4(3)
C11 N4 C14 C13 -0.2(2)
C12 C13 C14 N4 -1.0(2)

loop_
_cod_related_entry_id
_cod_related_entry_database
_cod_related_entry_code
1 ChemSpider 30658360
